data_7117536
loop_
_publ_author_name
'Anup Rana'
'Pradeepta K. Panda'

_publ_section_title
;
 Beta-Tetrachlorotetramethoxyporphycenes: positional effect of
 substituents on structure and photophysical properties
;
_journal_name_full Chem.Commun.
_journal_page_first 12239
_journal_paper_doi 10.1039/C5cc03867G
_journal_volume 51
_journal_year 2015
_chemical_formula_sum 'C29 H21 Cl4 N5 O4 Zn'
_chemical_formula_weight 710.68
_chemical_name_common porphycene
_chemical_name_systematic
; 
 ? 
;
_space_group_IT_number 14
_symmetry_cell_setting monoclinic
_symmetry_space_group_name_Hall '-P 2ybc'
_symmetry_space_group_name_H-M 'P 1 21/c 1'
_atom_sites_solution_hydrogens geom
_atom_sites_solution_primary direct
_atom_sites_solution_secondary difmap
_audit_creation_method SHELXL-97
_audit_update_record
;
2015-04-28 deposited with the CCDC.
2015-06-11 downloaded from the CCDC.
;
_cell_angle_alpha 90.00
_cell_angle_beta 113.950(16)
_cell_angle_gamma 90.00
_cell_formula_units_Z 4
_cell_length_a 14.0391(19)
_cell_length_b 14.1663(13)
_cell_length_c 15.990(2)
_cell_measurement_reflns_used 1218
_cell_measurement_temperature 293(2)
_cell_measurement_theta_max 22.2200
_cell_measurement_theta_min 2.8810
_cell_volume 2906.3(7)
_computing_cell_refinement
;
CrysAlisPro, Agilent Technologies,
Version 1.171.36.28 (release 01-02-2013 CrysAlis171 .NET)
(compiled Feb  1 2013,16:14:44)
;
_computing_data_collection
;
CrysAlisPro, Agilent Technologies,
Version 1.171.36.28 (release 01-02-2013 CrysAlis171 .NET)
(compiled Feb  1 2013,16:14:44)
;
_computing_data_reduction
;
CrysAlisPro, Agilent Technologies,
Version 1.171.36.28 (release 01-02-2013 CrysAlis171 .NET)
(compiled Feb  1 2013,16:14:44)
;
_computing_molecular_graphics
;
 OLEX2: a complete structure solution, refinement and analysis program.
 Dolomanov et al., J. Appl. Cryst. (2009). 42, 339-341
;
_computing_publication_material
;
 OLEX2: a complete structure solution, refinement and analysis program.
 Dolomanov et al., J. Appl. Cryst. (2009). 42, 339-341
;
_computing_structure_refinement 'SHELXL-97 (Sheldrick, 1997)'
_computing_structure_solution 'SHELXS-97 (Sheldrick, 1990)'
_diffrn_ambient_temperature 293(2)
_diffrn_measured_fraction_theta_full 0.999
_diffrn_measured_fraction_theta_max 0.999
_diffrn_measurement_device_type 'Xcalibur, Eos, Gemini'
_diffrn_measurement_method '\w scans'
_diffrn_radiation_monochromator graphite
_diffrn_radiation_source 'fine-focus sealed tube'
_diffrn_radiation_type MoK\a
_diffrn_radiation_wavelength 0.71073
_diffrn_reflns_av_R_equivalents 0.0851
_diffrn_reflns_av_sigmaI/netI 0.1576
_diffrn_reflns_limit_h_max 13
_diffrn_reflns_limit_h_min -16
_diffrn_reflns_limit_k_max 10
_diffrn_reflns_limit_k_min -16
_diffrn_reflns_limit_l_max 18
_diffrn_reflns_limit_l_min -11
_diffrn_reflns_number 10492
_diffrn_reflns_theta_full 24.71
_diffrn_reflns_theta_max 24.71
_diffrn_reflns_theta_min 2.79
_exptl_absorpt_coefficient_mu 1.259
_exptl_absorpt_correction_T_max 0.862
_exptl_absorpt_correction_T_min 0.810
_exptl_absorpt_correction_type multi-scan
_exptl_absorpt_process_details
;
CrysAlisPro, Agilent Technologies,
Version 1.171.36.28 (release 01-02-2013 CrysAlis171 .NET)
(compiled Feb  1 2013,16:14:44)
Empirical absorption correction using spherical harmonics,
 implemented in SCALE3 ABSPACK scaling algorithm.
;
_exptl_crystal_colour purple
_exptl_crystal_density_diffrn 1.624
_exptl_crystal_density_method 'not measured'
_exptl_crystal_description needle
_exptl_crystal_F_000 1440
_exptl_crystal_size_max 0.17
_exptl_crystal_size_mid 0.14
_exptl_crystal_size_min 0.12
_refine_diff_density_max 0.424
_refine_diff_density_min -0.390
_refine_diff_density_rms 0.083
_refine_ls_extinction_method none
_refine_ls_goodness_of_fit_ref 0.949
_refine_ls_hydrogen_treatment mixed
_refine_ls_matrix_type full
_refine_ls_number_parameters 392
_refine_ls_number_reflns 4964
_refine_ls_number_restraints 0
_refine_ls_restrained_S_all 0.949
_refine_ls_R_factor_all 0.1462
_refine_ls_R_factor_gt 0.0672
_refine_ls_shift/su_max 0.000
_refine_ls_shift/su_mean 0.000
_refine_ls_structure_factor_coef Fsqd
_refine_ls_weighting_details 'calc w=1/[\s^2^(Fo^2^)+(0.0000P)^2^+0.0000P] where P=(Fo^2^+2Fc^2^)/3'
_refine_ls_weighting_scheme calc
_refine_ls_wR_factor_gt 0.0760
_refine_ls_wR_factor_ref 0.1038
_reflns_number_gt 2576
_reflns_number_total 4964
_reflns_threshold_expression >2sigma(I)
_cod_data_source_file c5cc03867g2.cif
_cod_data_source_block ZnTCTMPo.Py
_cod_original_cell_volume 2906.2(6)
_cod_original_sg_symbol_H-M 'P 21/c'
_cod_database_code 7117536

loop_
_symmetry_equiv_pos_as_xyz
'x, y, z'
'-x, y+1/2, -z+1/2'
'-x, -y, -z'
'x, -y-1/2, z-1/2'

loop_
_atom_site_label
_atom_site_type_symbol
_atom_site_fract_x
_atom_site_fract_y
_atom_site_fract_z
_atom_site_U_iso_or_equiv
_atom_site_adp_type
_atom_site_occupancy
_atom_site_symmetry_multiplicity
_atom_site_calc_flag
_atom_site_refinement_flags
_atom_site_disorder_assembly
_atom_site_disorder_group
Zn1 Zn 0.51480(6) 0.32626(5) 0.20498(5) 0.0366(2) Uani 1 1 d . . .
Cl2 Cl 0.82671(14) 0.22130(12) 0.06024(14) 0.0626(6) Uani 1 1 d . . .
Cl3 Cl 0.24270(13) 0.22992(12) -0.17864(12) 0.0585(5) Uani 1 1 d . . .
Cl4 Cl 0.20177(15) 0.55506(13) 0.27658(15) 0.0740(6) Uani 1 1 d . . .
Cl1 Cl 0.78815(16) 0.57407(15) 0.50446(15) 0.0934(8) Uani 1 1 d . . .
O4 O 0.1202(3) 0.4515(3) 0.0849(3) 0.0560(14) Uani 1 1 d . . .
N3 N 0.4044(4) 0.3025(3) 0.0761(3) 0.0322(13) Uani 1 1 d . . .
N1 N 0.6242(4) 0.4134(3) 0.2971(3) 0.0354(13) Uani 1 1 d . . .
O3 O 0.1362(3) 0.3483(3) -0.0707(3) 0.0529(13) Uani 1 1 d . . .
N2 N 0.6337(4) 0.3125(3) 0.1631(4) 0.0383(14) Uani 1 1 d . . .
N4 N 0.3928(4) 0.4026(3) 0.2107(4) 0.0349(13) Uani 1 1 d . . .
C9 C 0.5827(5) 0.2147(4) 0.0237(4) 0.0359(16) Uani 1 1 d . . .
H9 H 0.6144 0.1746 -0.0034 0.043 Uiso 1 1 calc R . .
C13 C 0.2388(5) 0.3229(4) -0.0306(5) 0.0387(17) Uani 1 1 d . . .
C6 C 0.8067(5) 0.3285(4) 0.1935(5) 0.0425(18) Uani 1 1 d . . .
C19 C 0.4453(6) 0.5010(4) 0.3503(4) 0.0433(19) Uani 1 1 d . . .
H19 H 0.4136 0.5306 0.3843 0.052 Uiso 1 1 calc R . .
C8 C 0.6536(5) 0.2627(4) 0.0999(4) 0.0323(16) Uani 1 1 d . . .
C14 C 0.3097(5) 0.3405(4) 0.0618(4) 0.0327(16) Uani 1 1 d . . .
C16 C 0.2203(5) 0.4414(4) 0.1471(5) 0.0432(19) Uani 1 1 d . . .
C11 C 0.3963(5) 0.2602(4) -0.0027(4) 0.0322(16) Uani 1 1 d . . .
C4 C 0.7175(5) 0.4071(4) 0.2918(5) 0.0401(18) Uani 1 1 d . . .
O2 O 0.9063(3) 0.3602(3) 0.2324(3) 0.0568(14) Uani 1 1 d . . .
C18 C 0.3742(5) 0.4617(4) 0.2692(4) 0.0359(17) Uani 1 1 d . . .
C15 C 0.3031(5) 0.3909(4) 0.1350(5) 0.0355(17) Uani 1 1 d . . .
C29 C 0.4429(5) 0.1608(4) 0.2814(5) 0.051(2) Uani 1 1 d . . .
H29 H 0.3777 0.1786 0.2384 0.061 Uiso 1 1 calc R . .
C25 C 0.6192(6) 0.1791(4) 0.3449(5) 0.0497(19) Uani 1 1 d . . .
H25 H 0.6786 0.2098 0.3470 0.060 Uiso 1 1 calc R . .
O1 O 0.8949(4) 0.4709(3) 0.3814(4) 0.086(2) Uani 1 1 d . . .
C20 C 0.5534(5) 0.5054(4) 0.3914(4) 0.046(2) Uani 1 1 d . . .
H20 H 0.5786 0.5380 0.4466 0.056 Uiso 1 1 calc R . .
N5 N 0.5270(4) 0.2066(3) 0.2833(4) 0.0410(14) Uani 1 1 d . . .
C1 C 0.6327(6) 0.4712(4) 0.3673(5) 0.0422(18) Uani 1 1 d . . .
C17 C 0.2642(5) 0.4838(4) 0.2295(5) 0.0411(18) Uani 1 1 d . . .
C5 C 0.7238(5) 0.3531(4) 0.2208(5) 0.0364(17) Uani 1 1 d . . .
C10 C 0.4756(5) 0.2145(4) -0.0194(4) 0.0360(16) Uani 1 1 d . . .
H10 H 0.4504 0.1758 -0.0708 0.043 Uiso 1 1 calc R . .
C12 C 0.2919(5) 0.2717(4) -0.0678(4) 0.0365(17) Uani 1 1 d . . .
C3 C 0.7921(6) 0.4631(4) 0.3641(5) 0.050(2) Uani 1 1 d . . .
C7 C 0.7632(5) 0.2713(4) 0.1202(5) 0.0410(17) Uani 1 1 d . . .
C26 C 0.6302(7) 0.1074(5) 0.4052(5) 0.066(2) Uani 1 1 d . . .
H26 H 0.6964 0.0897 0.4465 0.080 Uiso 1 1 calc R . .
C2 C 0.7385(6) 0.5022(4) 0.4103(5) 0.055(2) Uani 1 1 d . . .
C21 C 0.9360(6) 0.5610(5) 0.3808(5) 0.090(3) Uani 1 1 d . . .
H21A H 0.8862 0.5978 0.3324 0.135 Uiso 1 1 calc R . .
H21B H 0.9990 0.5553 0.3712 0.135 Uiso 1 1 calc R . .
H21C H 0.9510 0.5915 0.4384 0.135 Uiso 1 1 calc R . .
C22 C 0.9744(5) 0.3011(5) 0.3028(5) 0.086(3) Uani 1 1 d . . .
H22A H 0.9480 0.2934 0.3491 0.129 Uiso 1 1 calc R . .
H22B H 1.0423 0.3293 0.3292 0.129 Uiso 1 1 calc R . .
H22C H 0.9790 0.2406 0.2776 0.129 Uiso 1 1 calc R . .
C27 C 0.5453(9) 0.0620(5) 0.4053(6) 0.077(3) Uani 1 1 d . . .
H27 H 0.5518 0.0147 0.4476 0.092 Uiso 1 1 calc R . .
C24 C 0.0538(5) 0.3737(5) 0.0823(5) 0.073(3) Uani 1 1 d . . .
H24A H 0.0900 0.3155 0.0850 0.110 Uiso 1 1 calc R . .
H24B H -0.0080 0.3760 0.0266 0.110 Uiso 1 1 calc R . .
H24C H 0.0350 0.3774 0.1336 0.110 Uiso 1 1 calc R . .
C23 C 0.1185(6) 0.4375(5) -0.1163(5) 0.083(3) Uani 1 1 d . . .
H23A H 0.1603 0.4849 -0.0746 0.124 Uiso 1 1 calc R . .
H23B H 0.0462 0.4540 -0.1372 0.124 Uiso 1 1 calc R . .
H23C H 0.1371 0.4335 -0.1677 0.124 Uiso 1 1 calc R . .
C28 C 0.4490(7) 0.0880(5) 0.3407(6) 0.072(3) Uani 1 1 d . . .
H28 H 0.3890 0.0570 0.3371 0.086 Uiso 1 1 calc R . .

loop_
_atom_site_aniso_label
_atom_site_aniso_U_11
_atom_site_aniso_U_22
_atom_site_aniso_U_33
_atom_site_aniso_U_23
_atom_site_aniso_U_13
_atom_site_aniso_U_12
Zn1 0.0367(5) 0.0372(4) 0.0337(5) -0.0015(4) 0.0118(4) 0.0006(4)
Cl2 0.0485(12) 0.0784(13) 0.0704(15) -0.0060(11) 0.0338(11) 0.0085(10)
Cl3 0.0471(12) 0.0820(13) 0.0413(12) -0.0205(10) 0.0127(10) -0.0066(10)
Cl4 0.0674(14) 0.0828(13) 0.0807(17) -0.0253(12) 0.0391(13) 0.0159(11)
Cl1 0.0664(16) 0.1074(17) 0.0819(18) -0.0600(14) 0.0049(14) -0.0068(12)
O4 0.039(3) 0.059(3) 0.066(4) 0.000(3) 0.018(3) 0.009(3)
N3 0.029(3) 0.035(3) 0.031(3) -0.002(2) 0.010(3) 0.001(2)
N1 0.034(4) 0.037(3) 0.032(3) -0.008(3) 0.012(3) -0.002(3)
O3 0.029(3) 0.067(3) 0.050(3) -0.010(3) 0.003(3) 0.001(2)
N2 0.027(3) 0.042(3) 0.043(4) -0.007(3) 0.011(3) -0.003(3)
N4 0.040(4) 0.027(3) 0.039(4) -0.005(3) 0.017(3) -0.001(2)
C9 0.042(4) 0.037(4) 0.035(4) 0.005(3) 0.021(4) 0.007(3)
C13 0.034(4) 0.031(3) 0.045(5) 0.000(3) 0.010(4) -0.003(3)
C6 0.029(4) 0.039(4) 0.057(5) 0.007(4) 0.014(4) 0.004(3)
C19 0.068(6) 0.032(4) 0.036(5) -0.007(3) 0.028(4) -0.002(4)
C8 0.029(4) 0.035(4) 0.031(4) 0.005(3) 0.011(3) 0.009(3)
C14 0.030(4) 0.034(3) 0.030(4) 0.003(3) 0.009(3) -0.002(3)
C16 0.036(5) 0.034(4) 0.059(6) 0.008(4) 0.019(4) 0.005(3)
C11 0.029(4) 0.032(3) 0.035(4) -0.009(3) 0.012(3) -0.005(3)
C4 0.024(4) 0.038(4) 0.042(5) 0.008(3) -0.004(4) 0.000(3)
O2 0.024(3) 0.071(3) 0.067(4) 0.005(3) 0.010(3) -0.006(2)
C18 0.052(5) 0.029(3) 0.030(4) -0.002(3) 0.020(4) 0.002(3)
C15 0.035(4) 0.031(4) 0.039(5) -0.007(3) 0.014(4) -0.007(3)
C29 0.051(5) 0.046(4) 0.054(5) -0.015(4) 0.020(4) -0.009(4)
C25 0.054(5) 0.051(4) 0.040(5) -0.006(4) 0.015(4) 0.006(4)
O1 0.039(3) 0.085(4) 0.119(5) -0.051(4) 0.016(4) -0.014(3)
C20 0.056(5) 0.033(4) 0.034(5) -0.010(3) 0.002(4) 0.000(4)
N5 0.041(4) 0.040(3) 0.038(4) -0.009(3) 0.012(3) 0.000(3)
C1 0.047(5) 0.040(4) 0.035(5) -0.003(3) 0.011(4) -0.002(4)
C17 0.051(5) 0.028(3) 0.051(5) -0.005(3) 0.027(4) 0.002(3)
C5 0.031(4) 0.032(4) 0.044(5) -0.002(3) 0.013(4) 0.003(3)
C10 0.038(4) 0.033(3) 0.040(4) -0.006(3) 0.018(4) -0.010(3)
C12 0.032(4) 0.033(3) 0.042(4) -0.016(3) 0.012(4) -0.012(3)
C3 0.039(5) 0.047(4) 0.052(5) -0.009(4) 0.005(4) 0.007(4)
C7 0.041(4) 0.042(4) 0.040(5) 0.004(4) 0.017(4) 0.008(3)
C26 0.111(8) 0.049(5) 0.041(5) 0.011(4) 0.032(5) 0.027(5)
C2 0.051(5) 0.042(4) 0.049(5) -0.013(4) -0.003(4) -0.004(4)
C21 0.057(6) 0.112(7) 0.096(8) -0.004(6) 0.024(6) -0.035(5)
C22 0.033(5) 0.094(6) 0.099(8) -0.008(5) -0.007(5) 0.011(4)
C27 0.157(10) 0.040(5) 0.057(6) 0.016(4) 0.066(7) 0.016(6)
C24 0.041(5) 0.093(6) 0.091(7) 0.002(5) 0.031(5) -0.019(4)
C23 0.078(7) 0.088(6) 0.069(7) 0.020(5) 0.016(5) 0.039(5)
C28 0.124(9) 0.039(5) 0.074(7) -0.009(4) 0.062(7) -0.014(5)

loop_
_atom_type_symbol
_atom_type_description
_atom_type_scat_dispersion_real
_atom_type_scat_dispersion_imag
_atom_type_scat_source
C C 0.0033 0.0016 'International Tables Vol C Tables 4.2.6.8 and 6.1.1.4'
H H 0.0000 0.0000 'International Tables Vol C Tables 4.2.6.8 and 6.1.1.4'
N N 0.0061 0.0033 'International Tables Vol C Tables 4.2.6.8 and 6.1.1.4'
O O 0.0106 0.0060 'International Tables Vol C Tables 4.2.6.8 and 6.1.1.4'
Cl Cl 0.1484 0.1585 'International Tables Vol C Tables 4.2.6.8 and 6.1.1.4'
Zn Zn 0.2839 1.4301 'International Tables Vol C Tables 4.2.6.8 and 6.1.1.4'

loop_
_geom_angle_atom_site_label_1
_geom_angle_atom_site_label_2
_geom_angle_atom_site_label_3
_geom_angle
_geom_angle_site_symmetry_1
_geom_angle_site_symmetry_3
N3 Zn1 N2 92.3(2) . .
N3 Zn1 N1 149.71(18) . .
N2 Zn1 N1 79.6(2) . .
N3 Zn1 N4 80.1(2) . .
N2 Zn1 N4 150.36(19) . .
N1 Zn1 N4 92.6(2) . .
N3 Zn1 N5 108.52(19) . .
N2 Zn1 N5 104.0(2) . .
N1 Zn1 N5 101.8(2) . .
N4 Zn1 N5 105.6(2) . .
C16 O4 C24 114.0(5) . .
C11 N3 C14 108.1(5) . .
C11 N3 Zn1 138.8(4) . .
C14 N3 Zn1 113.1(4) . .
C4 N1 C1 109.3(6) . .
C4 N1 Zn1 112.1(4) . .
C1 N1 Zn1 138.3(5) . .
C13 O3 C23 113.8(5) . .
C8 N2 C5 108.1(5) . .
C8 N2 Zn1 137.7(4) . .
C5 N2 Zn1 113.4(4) . .
C18 N4 C15 108.7(5) . .
C18 N4 Zn1 138.7(4) . .
C15 N4 Zn1 112.5(4) . .
C10 C9 C8 133.2(6) . .
C12 C13 O3 127.2(6) . .
C12 C13 C14 105.9(6) . .
O3 C13 C14 126.8(6) . .
C7 C6 O2 128.1(7) . .
C7 C6 C5 105.7(6) . .
O2 C6 C5 126.2(6) . .
C20 C19 C18 133.7(7) . .
N2 C8 C9 127.9(6) . .
N2 C8 C7 108.3(5) . .
C9 C8 C7 123.7(6) . .
N3 C14 C15 116.7(6) . .
N3 C14 C13 109.1(6) . .
C15 C14 C13 134.1(6) . .
C17 C16 O4 126.5(6) . .
C17 C16 C15 106.1(6) . .
O4 C16 C15 127.2(7) . .
N3 C11 C10 127.3(6) . .
N3 C11 C12 107.6(5) . .
C10 C11 C12 125.1(6) . .
N1 C4 C5 118.0(6) . .
N1 C4 C3 108.7(6) . .
C5 C4 C3 133.3(7) . .
C6 O2 C22 114.0(5) . .
N4 C18 C19 128.5(6) . .
N4 C18 C17 107.6(5) . .
C19 C18 C17 123.8(6) . .
N4 C15 C14 117.0(6) . .
N4 C15 C16 109.0(6) . .
C14 C15 C16 133.8(6) . .
N5 C29 C28 122.7(7) . .
N5 C25 C26 122.6(7) . .
C3 O1 C21 118.6(6) . .
C19 C20 C1 133.7(6) . .
C25 N5 C29 117.4(6) . .
C25 N5 Zn1 120.3(5) . .
C29 N5 Zn1 121.9(5) . .
N1 C1 C20 128.5(6) . .
N1 C1 C2 108.0(6) . .
C20 C1 C2 123.2(6) . .
C16 C17 C18 108.5(6) . .
C16 C17 Cl4 125.7(6) . .
C18 C17 Cl4 125.8(5) . .
N2 C5 C4 115.8(6) . .
N2 C5 C6 109.7(6) . .
C4 C5 C6 134.5(6) . .
C9 C10 C11 133.9(6) . .
C13 C12 C11 109.3(6) . .
C13 C12 Cl3 125.4(5) . .
C11 C12 Cl3 125.3(5) . .
O1 C3 C2 128.9(7) . .
O1 C3 C4 125.0(7) . .
C2 C3 C4 106.0(6) . .
C6 C7 C8 108.2(6) . .
C6 C7 Cl2 125.5(5) . .
C8 C7 Cl2 126.3(5) . .
C27 C26 C25 120.4(8) . .
C3 C2 C1 107.9(6) . .
C3 C2 Cl1 126.7(6) . .
C1 C2 Cl1 125.3(6) . .
C26 C27 C28 118.0(8) . .
C27 C28 C29 118.9(8) . .

loop_
_geom_bond_atom_site_label_1
_geom_bond_atom_site_label_2
_geom_bond_distance
_geom_bond_site_symmetry_2
Zn1 N3 2.042(5) .
Zn1 N2 2.044(5) .
Zn1 N1 2.054(5) .
Zn1 N4 2.059(5) .
Zn1 N5 2.073(5) .
Cl2 C7 1.706(7) .
Cl3 C12 1.724(6) .
Cl4 C17 1.700(6) .
Cl1 C2 1.714(7) .
O4 C16 1.360(7) .
O4 C24 1.433(6) .
N3 C11 1.357(7) .
N3 C14 1.365(7) .
N1 C4 1.350(7) .
N1 C1 1.354(7) .
O3 C13 1.365(7) .
O3 C23 1.430(7) .
N2 C8 1.352(7) .
N2 C5 1.355(7) .
N4 C18 1.357(7) .
N4 C15 1.358(7) .
C9 C10 1.376(7) .
C9 C8 1.397(7) .
C13 C12 1.341(8) .
C13 C14 1.429(8) .
C6 C7 1.350(8) .
C6 O2 1.355(7) .
C6 C5 1.442(8) .
C19 C20 1.390(8) .
C19 C18 1.392(8) .
C8 C7 1.442(8) .
C14 C15 1.405(8) .
C16 C17 1.348(8) .
C16 C15 1.444(8) .
C11 C10 1.405(7) .
C11 C12 1.422(7) .
C4 C5 1.401(8) .
C4 C3 1.442(8) .
O2 C22 1.416(7) .
C18 C17 1.445(8) .
C29 N5 1.337(7) .
C29 C28 1.379(9) .
C25 N5 1.327(7) .
C25 C26 1.365(8) .
O1 C3 1.359(8) .
O1 C21 1.402(7) .
C20 C1 1.404(8) .
C1 C2 1.429(8) .
C3 C2 1.368(9) .
C26 C27 1.356(10) .
C27 C28 1.377(10) .
